data_7217960
loop_
_publ_author_name
'Jones, Andrew O. F.'
'Leech, Charlotte K.'
'McIntyre, Garry J.'
'Wilson, Chick C.'
'Thomas, Lynne H.'

_publ_section_title
;
 Engineering short, strong hydrogen bonds in urea di-carboxylic acid
 complexes
;
_journal_issue 35
_journal_name_full CrystEngComm
_journal_page_first 8177
_journal_paper_doi 10.1039/C4CE00587B
_journal_volume 16
_journal_year 2014
_chemical_formula_sum 'C10 H22 N4 O6'
_chemical_formula_weight 294.32
_chemical_name_common
;
 bis(N,N-dimethylurea) succinic acid
;
_chemical_name_systematic
;
 bis(N,N-dimethylurea) butanedioic acid
;
_space_group_IT_number 14
_symmetry_cell_setting monoclinic
_symmetry_space_group_name_Hall '-P 2ybc'
_symmetry_space_group_name_H-M 'P 1 21/c 1'
_atom_sites_solution_hydrogens difmap
_atom_sites_solution_primary direct
_atom_sites_solution_secondary difmap
_audit_creation_method SHELXL-97
_cell_angle_alpha 90.00
_cell_angle_beta 100.948(4)
_cell_angle_gamma 90.00
_cell_formula_units_Z 2
_cell_length_a 8.6629(12)
_cell_length_b 5.6284(6)
_cell_length_c 15.152(2)
_cell_measurement_reflns_used 7875
_cell_measurement_temperature 200
_cell_measurement_theta_max 55.46
_cell_measurement_theta_min 6.56
_cell_volume 725.34(16)
_computing_cell_refinement 'CrystalClear 1.4.0 (Rigaku, 2008)'
_computing_data_collection 'CrystalClear 1.4.0 (Rigaku, 2008)'
_computing_data_reduction 'CrystalClear 1.4.0 (Rigaku, 2008)'
_computing_molecular_graphics 'Mercury (McRae, 2006)'
_computing_publication_material 'WINGX (Farrugia, 1999)'
_computing_structure_refinement 'SHELXL-97 (Sheldrick, 2008)'
_computing_structure_solution 'SHELXS-97 (Sheldrick, 2008)'
_diffrn_ambient_temperature 200
_diffrn_measured_fraction_theta_full 0.996
_diffrn_measured_fraction_theta_max 0.996
_diffrn_measurement_device_type 'Rigaku R-AXIS RAPID IP Image Plate'
_diffrn_measurement_method 'Image Plate'
_diffrn_radiation_monochromator graphite
_diffrn_radiation_source 'fine-focus sealed tube'
_diffrn_radiation_type MoK\a
_diffrn_radiation_wavelength 0.71073
_diffrn_reflns_av_R_equivalents 0.0165
_diffrn_reflns_av_sigmaI/netI 0.0111
_diffrn_reflns_limit_h_max 11
_diffrn_reflns_limit_h_min -11
_diffrn_reflns_limit_k_max 7
_diffrn_reflns_limit_k_min -6
_diffrn_reflns_limit_l_max 19
_diffrn_reflns_limit_l_min -19
_diffrn_reflns_number 9619
_diffrn_reflns_theta_full 27.48
_diffrn_reflns_theta_max 27.48
_diffrn_reflns_theta_min 3.28
_exptl_absorpt_coefficient_mu 0.111
_exptl_absorpt_correction_T_max 1.0000
_exptl_absorpt_correction_T_min 0.9204
_exptl_absorpt_correction_type multi-scan
_exptl_absorpt_process_details 'ABSCOR, Rigaku 1995'
_exptl_crystal_colour colourless
_exptl_crystal_density_diffrn 1.348
_exptl_crystal_density_method 'not measured'
_exptl_crystal_description block
_exptl_crystal_F_000 316
_exptl_crystal_size_max 0.5
_exptl_crystal_size_mid 0.3
_exptl_crystal_size_min 0.25
_refine_diff_density_max 0.175
_refine_diff_density_min -0.187
_refine_diff_density_rms 0.042
_refine_ls_extinction_method none
_refine_ls_goodness_of_fit_ref 1.081
_refine_ls_hydrogen_treatment refall
_refine_ls_matrix_type full
_refine_ls_number_parameters 135
_refine_ls_number_reflns 1664
_refine_ls_number_restraints 0
_refine_ls_restrained_S_all 1.081
_refine_ls_R_factor_all 0.0408
_refine_ls_R_factor_gt 0.0373
_refine_ls_shift/su_max 0.000
_refine_ls_shift/su_mean 0.000
_refine_ls_structure_factor_coef Fsqd
_refine_ls_weighting_details 'calc w=1/[\s^2^(Fo^2^)+(0.0721P)^2^+0.0647P] where P=(Fo^2^+2Fc^2^)/3'
_refine_ls_weighting_scheme calc
_refine_ls_wR_factor_gt 0.1078
_refine_ls_wR_factor_ref 0.1113
_reflns_number_gt 1468
_reflns_number_total 1664
_reflns_threshold_expression >2\s(I)
_cod_duplicate_entry 7214495
_cod_data_source_file c4ce00587b2.cif
_cod_data_source_block dmu_suc_200k
_cod_original_sg_symbol_H-M P21/c
_cod_database_code 7217960

loop_
_symmetry_equiv_pos_as_xyz
'x, y, z'
'-x, y+1/2, -z+1/2'
'-x, -y, -z'
'x, -y-1/2, z-1/2'

loop_
_atom_site_label
_atom_site_type_symbol
_atom_site_fract_x
_atom_site_fract_y
_atom_site_fract_z
_atom_site_U_iso_or_equiv
_atom_site_adp_type
_atom_site_occupancy
_atom_site_symmetry_multiplicity
_atom_site_calc_flag
H2 H 0.3805(16) 0.745(2) 0.7673(11) 0.047(4) Uiso 1 1 d
H10 H 0.3421(17) -0.020(3) 0.4579(10) 0.053(4) Uiso 1 1 d
H11 H 0.4616(17) 0.155(3) 0.4237(11) 0.056(4) Uiso 1 1 d
H5 H 0.255(2) 0.993(4) 0.8222(14) 0.086(6) Uiso 1 1 d
H6 H -0.067(2) 1.133(3) 0.6649(13) 0.078(5) Uiso 1 1 d
H1 H 0.3836(18) 0.576(3) 0.6853(11) 0.057(4) Uiso 1 1 d
H7 H -0.021(2) 1.024(3) 0.5792(13) 0.073(5) Uiso 1 1 d
H8 H 0.055(2) 1.266(3) 0.6125(13) 0.081(6) Uiso 1 1 d
H3 H 0.119(3) 1.155(4) 0.7994(16) 0.097(6) Uiso 1 1 d
H4 H 0.285(2) 1.208(4) 0.7748(15) 0.094(6) Uiso 1 1 d
H9 H 0.245(2) 0.522(3) 0.5326(13) 0.073(5) Uiso 1 1 d
O1 O 0.17483(10) 0.73546(15) 0.57906(5) 0.0481(3) Uani 1 1 d
O3 O 0.45031(10) 0.29881(15) 0.61303(5) 0.0489(3) Uani 1 1 d
O2 O 0.27244(10) 0.40025(17) 0.49418(5) 0.0520(3) Uani 1 1 d
C5 C 0.43329(12) 0.0765(2) 0.47667(7) 0.0385(3) Uani 1 1 d
C1 C 0.22052(11) 0.80599(18) 0.65780(7) 0.0351(2) Uani 1 1 d
N2 N 0.14667(10) 0.98701(16) 0.69020(6) 0.0387(2) Uani 1 1 d
N1 N 0.34307(12) 0.70118(19) 0.71139(7) 0.0447(3) Uani 1 1 d
C3 C 0.20373(16) 1.0945(2) 0.77702(8) 0.0475(3) Uani 1 1 d
C4 C 0.38773(11) 0.26892(18) 0.53534(7) 0.0343(2) Uani 1 1 d
C2 C 0.02000(15) 1.1098(3) 0.63165(9) 0.0497(3) Uani 1 1 d

loop_
_atom_site_aniso_label
_atom_site_aniso_U_11
_atom_site_aniso_U_22
_atom_site_aniso_U_33
_atom_site_aniso_U_23
_atom_site_aniso_U_13
_atom_site_aniso_U_12
O1 0.0509(5) 0.0569(5) 0.0316(4) -0.0084(3) -0.0042(3) 0.0168(4)
O3 0.0520(5) 0.0545(5) 0.0338(4) -0.0088(3) -0.0080(3) 0.0148(4)
O2 0.0572(5) 0.0641(6) 0.0304(4) -0.0052(3) -0.0026(3) 0.0260(4)
C5 0.0383(5) 0.0449(6) 0.0301(5) -0.0023(4) 0.0006(4) 0.0048(4)
C1 0.0341(5) 0.0398(5) 0.0304(5) -0.0008(4) 0.0036(4) -0.0014(4)
N2 0.0375(4) 0.0443(5) 0.0332(4) -0.0047(4) 0.0036(3) 0.0030(4)
N1 0.0472(5) 0.0486(5) 0.0333(5) -0.0056(4) -0.0053(4) 0.0089(4)
C3 0.0511(7) 0.0490(7) 0.0404(6) -0.0129(5) 0.0037(5) -0.0018(5)
C4 0.0330(5) 0.0400(5) 0.0286(5) 0.0017(4) 0.0031(4) -0.0004(4)
C2 0.0471(6) 0.0567(7) 0.0441(6) -0.0011(5) 0.0052(5) 0.0148(5)

loop_
_atom_type_symbol
_atom_type_description
_atom_type_scat_dispersion_real
_atom_type_scat_dispersion_imag
_atom_type_scat_source
C C 0.0033 0.0016 'International Tables Vol C Tables 4.2.6.8 and 6.1.1.4'
H H 0.0000 0.0000 'International Tables Vol C Tables 4.2.6.8 and 6.1.1.4'
N N 0.0061 0.0033 'International Tables Vol C Tables 4.2.6.8 and 6.1.1.4'
O O 0.0106 0.0060 'International Tables Vol C Tables 4.2.6.8 and 6.1.1.4'

loop_
_geom_angle_atom_site_label_1
_geom_angle_atom_site_label_2
_geom_angle_atom_site_label_3
_geom_angle
_geom_angle_site_symmetry_3
C4 C5 C5 113.55(10) 3_656
O1 C1 N1 120.56(10) .
O1 C1 N2 120.23(9) .
N1 C1 N2 119.20(9) .
C1 N2 C3 123.01(9) .
C1 N2 C2 119.71(9) .
C3 N2 C2 116.45(10) .
O3 C4 O2 123.22(9) .
O3 C4 C5 123.83(9) .
O2 C4 C5 112.94(8) .

loop_
_geom_bond_atom_site_label_1
_geom_bond_atom_site_label_2
_geom_bond_distance
_geom_bond_site_symmetry_2
O1 C1 1.2483(13) .
O3 C4 1.2105(12) .
O2 C4 1.3024(12) .
C5 C4 1.5006(14) .
C5 C5 1.506(2) 3_656
C1 N1 1.3443(14) .
C1 N2 1.3444(14) .
N2 C3 1.4470(14) .
N2 C2 1.4489(15) .

loop_
_geom_hbond_atom_site_label_D
_geom_hbond_atom_site_label_H
_geom_hbond_atom_site_label_A
_geom_hbond_distance_DH
_geom_hbond_distance_HA
_geom_hbond_distance_DA
_geom_hbond_angle_DHA
O2 H9 O1 0.96(2) 1.57(2) 2.5183(11) 168.9(17)
N1 H1 O3 0.909(17) 2.053(17) 2.9562(14) 172.5(14)
